data_7248250
loop_
_publ_author_name
'R\"o\b-Ohlenroth, Richard'
'Knippen, Katharina'
'Kraft, Maryana'
'Volkmer, Dirk'

_publ_section_title
;
 Enantioselective enrichment of chiral 1-phenylethanol in the
 camphor-based chiral metal--organic framework CFA-22
;
_journal_issue 15
_journal_name_full CrystEngComm
_journal_page_first 2051
_journal_page_last 2055
_journal_paper_doi 10.1039/D4CE00181H
_journal_volume 26
_journal_year 2024
_chemical_absolute_configuration rmad
_chemical_formula_sum 'C63 H78 Cl Cu N6 O7'
_chemical_formula_weight 1130.30
_space_group_crystal_system cubic
_space_group_IT_number 198
_space_group_name_Hall 'P 2ac 2ab 3'
_space_group_name_H-M_alt 'P 21 3'
_atom_sites_solution_hydrogens geom
_audit_creation_method SHELXL-2019/1
_audit_update_record
;
2023-07-18 deposited with the CCDC.	2024-03-01 downloaded from the CCDC.
;
_cell_angle_alpha 90
_cell_angle_beta 90
_cell_angle_gamma 90
_cell_formula_units_Z 4
_cell_length_a 18.2310(2)
_cell_length_b 18.2310(2)
_cell_length_c 18.2310(2)
_cell_measurement_reflns_used 9845
_cell_measurement_temperature 150(2)
_cell_measurement_theta_max 25.102
_cell_measurement_theta_min 2.234
_cell_volume 6059.43(12)
_computing_cell_refinement 'SAINT V8.40B'
_computing_data_collection 'Bruker APEX3'
_computing_data_reduction 'SAINT V8.40B'
_computing_structure_refinement 'SHELXL-2018/3 (Sheldrick, 2018)'
_computing_structure_solution 'SHELXT 2018/2 (Sheldrick, 2018)'
_diffrn_ambient_temperature 150(2)
_diffrn_measured_fraction_theta_full 0.998
_diffrn_measured_fraction_theta_max 0.998
_diffrn_measurement_device_type 'Bruker D8 Venture APEX 3'
_diffrn_radiation_type MoK\a
_diffrn_radiation_wavelength 0.71073
_diffrn_reflns_av_R_equivalents 0.0455
_diffrn_reflns_av_unetI/netI 0.0218
_diffrn_reflns_Laue_measured_fraction_full 0.998
_diffrn_reflns_Laue_measured_fraction_max 0.998
_diffrn_reflns_limit_h_max 20
_diffrn_reflns_limit_h_min -23
_diffrn_reflns_limit_k_max 23
_diffrn_reflns_limit_k_min -23
_diffrn_reflns_limit_l_max 23
_diffrn_reflns_limit_l_min -23
_diffrn_reflns_number 46324
_diffrn_reflns_point_group_measured_fraction_full 0.999
_diffrn_reflns_point_group_measured_fraction_max 0.999
_diffrn_reflns_theta_full 25.242
_diffrn_reflns_theta_max 27.496
_diffrn_reflns_theta_min 2.234
_diffrn_source 'fine-focus sealed tube'
_exptl_absorpt_coefficient_mu 0.461
_exptl_absorpt_correction_T_max 0.7416
_exptl_absorpt_correction_T_min 0.7019
_exptl_absorpt_correction_type multi-scan
_exptl_absorpt_process_details SADABS-2016/2
_exptl_crystal_colour colourless
_exptl_crystal_density_diffrn 1.239
_exptl_crystal_description polyhedron
_exptl_crystal_F_000 2400
_exptl_crystal_size_max 0.07
_exptl_crystal_size_mid 0.06
_exptl_crystal_size_min 0.06
_refine_diff_density_max 1.025
_refine_diff_density_min -0.978
_refine_diff_density_rms 0.095
_refine_ls_abs_structure_details
;
 Flack x determined using 1833 quotients [(I+)-(I-)]/[(I+)+(I-)]
 (Parsons, Flack and Wagner, Acta Cryst. B69 (2013) 249-259).
;
_refine_ls_abs_structure_Flack 0.005(5)
_refine_ls_extinction_method none
_refine_ls_goodness_of_fit_ref 1.086
_refine_ls_hydrogen_treatment constr
_refine_ls_matrix_type full
_refine_ls_number_parameters 208
_refine_ls_number_reflns 4654
_refine_ls_number_restraints 6
_refine_ls_restrained_S_all 1.096
_refine_ls_R_factor_all 0.0776
_refine_ls_R_factor_gt 0.0723
_refine_ls_shift/su_max 0.000
_refine_ls_shift/su_mean 0.000
_refine_ls_structure_factor_coef Fsqd
_refine_ls_weighting_details 'w=1/[\s^2^(Fo^2^)+(0.1241P)^2^+7.7235P] where P=(Fo^2^+2Fc^2^)/3'
_refine_ls_weighting_scheme calc
_refine_ls_wR_factor_gt 0.1995
_refine_ls_wR_factor_ref 0.2056
_reflns_Friedel_coverage 0.833
_reflns_Friedel_fraction_full 0.999
_reflns_Friedel_fraction_max 1.000
_reflns_number_gt 4311
_reflns_number_total 4654
_reflns_threshold_expression 'I > 2\s(I)'
_cod_data_source_file d4ce00181h2.cif
_cod_data_source_block mo_RR588b_RPhE_0m_a
_cod_depositor_comments 'Adding full bibliography for 7248247--7248255.cif.'
_cod_original_cell_volume 6059.4(2)
_cod_database_code 7248250
_shelx_shelxl_version_number 2019/1
_shelx_space_group_comment
;
The symmetry employed for this shelxl refinement is uniquely defined
by the following loop, which should always be used as a source of
symmetry information in preference to the above space-group names.
They are only intended as comments.
;

loop_
_space_group_symop_operation_xyz
'x, y, z'
'-x+1/2, -y, z+1/2'
'-x, y+1/2, -z+1/2'
'x+1/2, -y+1/2, -z'
'z, x, y'
'z+1/2, -x+1/2, -y'
'-z+1/2, -x, y+1/2'
'-z, x+1/2, -y+1/2'
'y, z, x'
'-y, z+1/2, -x+1/2'
'y+1/2, -z+1/2, -x'
'-y+1/2, -z, x+1/2'

loop_
_atom_site_label
_atom_site_type_symbol
_atom_site_fract_x
_atom_site_fract_y
_atom_site_fract_z
_atom_site_U_iso_or_equiv
_atom_site_adp_type
_atom_site_occupancy
_atom_site_site_symmetry_order
_atom_site_calc_flag
_atom_site_refinement_flags_posn
_atom_site_refinement_flags_adp
_atom_site_refinement_flags_occupancy
_atom_site_disorder_assembly
_atom_site_disorder_group
Cu1 Cu 0.30783(3) 0.30783(3) 0.30783(3) 0.0220(3) Uani 1 3 d S T P . .
Cl1 Cl 0.42732(14) 0.42732(14) 0.42732(14) 0.0941(16) Uani 1 3 d S T P . .
C1 C 0.1801(3) 0.4076(3) 0.5816(3) 0.0376(13) Uani 1 1 d . . . . .
H1 H 0.222744 0.424655 0.557090 0.045 Uiso 1 1 calc R U . . .
N1 N 0.2389(2) 0.2851(2) 0.3889(2) 0.0269(9) Uani 1 1 d . . . . .
C2 C 0.1434(3) 0.3457(3) 0.5557(3) 0.0365(13) Uani 1 1 d . . . . .
O2 O 0.4099(11) 0.5009(5) 0.4291(9) 0.196(7) Uani 1 1 d . U . . .
N2 N 0.2182(3) 0.3346(3) 0.4420(3) 0.0305(10) Uani 1 1 d . . . . .
H2 H 0.233853 0.380208 0.443953 0.037 Uiso 1 1 calc R U . . .
C5 C 0.2028(3) 0.2242(3) 0.4062(3) 0.0291(10) Uani 1 1 d . . . . .
C4 C 0.1585(3) 0.2334(3) 0.4687(3) 0.0331(12) Uani 1 1 d . . . . .
C3 C 0.1704(3) 0.3046(3) 0.4916(3) 0.0340(12) Uani 1 1 d . . . . .
O1 O 0.3889(4) 0.3889(4) 0.3889(4) 0.125(7) Uani 1 3 d S T P . .
C9 C 0.1927(7) 0.1131(5) 0.5127(4) 0.069(2) Uani 1 1 d . . . . .
H9A H 0.176289 0.064596 0.530813 0.083 Uiso 1 1 calc R U . . .
H9AB H 0.219234 0.138789 0.552491 0.083 Uiso 1 1 calc R U . . .
C8 C 0.1274(4) 0.1589(4) 0.4854(4) 0.0476(17) Uani 1 1 d . . . . .
H8 H 0.082529 0.157983 0.516909 0.057 Uiso 1 1 calc R U . . .
C7 C 0.1181(4) 0.1277(4) 0.4051(4) 0.0476(17) Uani 1 1 d . . . . .
C6 C 0.1997(4) 0.1450(3) 0.3824(3) 0.0379(13) Uani 1 1 d . . . . .
C10 C 0.2420(6) 0.1048(4) 0.4433(4) 0.058(2) Uani 1 1 d . . . . .
H10A H 0.290633 0.127601 0.451345 0.070 Uiso 1 1 calc R U . . .
H10B H 0.248970 0.052467 0.430689 0.070 Uiso 1 1 calc R U . . .
C11 C 0.1008(6) 0.0452(4) 0.4023(5) 0.067(3) Uani 1 1 d . . . . .
H11A H 0.102625 0.028180 0.351317 0.101 Uiso 1 1 calc R U . . .
H11B H 0.051658 0.036489 0.422302 0.101 Uiso 1 1 calc R U . . .
H11C H 0.137036 0.018262 0.431461 0.101 Uiso 1 1 calc R U . . .
C12 C 0.0610(5) 0.1681(5) 0.3616(5) 0.063(2) Uani 1 1 d . . . . .
H12A H 0.064772 0.154128 0.309828 0.094 Uiso 1 1 calc R U . . .
H12B H 0.068867 0.221016 0.366527 0.094 Uiso 1 1 calc R U . . .
H12C H 0.012174 0.155386 0.380094 0.094 Uiso 1 1 calc R U . . .
C13 C 0.2232(5) 0.1269(3) 0.3055(4) 0.0532(19) Uani 1 1 d . . . . .
H13A H 0.216081 0.074376 0.296542 0.080 Uiso 1 1 calc R U . . .
H13B H 0.275122 0.139277 0.299275 0.080 Uiso 1 1 calc R U . . .
H13C H 0.193693 0.155198 0.270616 0.080 Uiso 1 1 calc R U . . .
O3 O 0.2453(5) 0.4912(4) 0.4167(5) 0.089(2) Uani 1 1 d . . . . .
H1A H 0.287574 0.495908 0.434447 0.107 Uiso 1 1 calc R U . A 1
C14A C 0.2870(9) 0.6102(9) 0.3520(9) 0.075(4) Uiso 0.6667 1 d . . P B 1
H14A H 0.277227 0.635415 0.305512 0.112 Uiso 0.6667 1 calc R U P B 1
H14B H 0.335341 0.586806 0.349844 0.112 Uiso 0.6667 1 calc R U P B 1
H14C H 0.286120 0.645863 0.392214 0.112 Uiso 0.6667 1 calc R U P B 1
C21A C 0.1206(9) 0.6358(9) 0.3450(7) 0.120(8) Uiso 0.6667 1 d G . P B 1
H21A H 0.140468 0.647155 0.298155 0.144 Uiso 0.6667 1 calc R U P B 1
C20A C 0.0545(10) 0.6668(10) 0.3669(11) 0.167(12) Uiso 0.6667 1 d G . P B 1
H20A H 0.029141 0.699316 0.335033 0.200 Uiso 0.6667 1 calc R U P B 1
C19A C 0.0254(8) 0.6501(11) 0.4354(12) 0.164(12) Uiso 0.6667 1 d G . P B 1
H19A H -0.019793 0.671277 0.450331 0.197 Uiso 0.6667 1 calc R U P B 1
C18A C 0.0625(9) 0.6025(11) 0.4819(8) 0.130(8) Uiso 0.6667 1 d G . P B 1
H18A H 0.042599 0.591078 0.528751 0.156 Uiso 0.6667 1 calc R U P B 1
C17A C 0.1286(9) 0.5715(9) 0.4600(7) 0.110(6) Uiso 0.6667 1 d G . P B 1
H17A H 0.153925 0.538917 0.491874 0.132 Uiso 0.6667 1 calc R U P B 1
C16A C 0.1577(7) 0.5881(7) 0.3915(7) 0.074(4) Uiso 0.6667 1 d G . P B 1
C15A C 0.2301(9) 0.5537(8) 0.3646(9) 0.070(3) Uiso 0.6667 1 d . . P B 1
H15A H 0.219466 0.531127 0.315800 0.083 Uiso 0.6667 1 calc R U P B 1
C21B C 0.1777(13) 0.6790(11) 0.4274(10) 0.097(10) Uiso 0.3333 1 d G . P . 2
H21B H 0.154008 0.680426 0.473822 0.116 Uiso 0.3333 1 calc R U P . 2
C20B C 0.1814(15) 0.7419(9) 0.3846(14) 0.100(11) Uiso 0.3333 1 d G . P . 2
H20B H 0.160324 0.786397 0.401680 0.120 Uiso 0.3333 1 calc R U P . 2
C19B C 0.2160(15) 0.7398(9) 0.3166(13) 0.125(15) Uiso 0.3333 1 d G . P . 2
H19B H 0.218566 0.782830 0.287358 0.150 Uiso 1 3 calc R U P . 2
C18B C 0.2468(12) 0.6747(11) 0.2916(9) 0.067(7) Uiso 0.3333 1 d G . P . 2
H18B H 0.270493 0.673291 0.245178 0.080 Uiso 0.3333 1 calc R U P . 2
C17B C 0.2431(11) 0.6118(8) 0.3344(9) 0.065(6) Uiso 0.3333 1 d G . P . 2
H17B H 0.264178 0.567319 0.317319 0.078 Uiso 0.3333 1 calc R U P . 2
C16B C 0.2085(11) 0.6139(9) 0.4024(9) 0.054(5) Uiso 0.3333 1 d G . P . 2
C15B C 0.1899(13) 0.5433(12) 0.4475(12) 0.048(4) Uiso 0.3333 1 d . . P . 2
H15B H 0.203764 0.553051 0.499613 0.057 Uiso 0.3333 1 calc R U P . 2
C14B C 0.1105(14) 0.5174(15) 0.4473(14) 0.057(5) Uiso 0.3333 1 d . . P . 2
H14D H 0.085009 0.537521 0.490160 0.085 Uiso 0.3333 1 calc R U P . 2
H14E H 0.109119 0.463726 0.449192 0.085 Uiso 0.3333 1 calc R U P . 2
H14F H 0.086202 0.534400 0.402443 0.085 Uiso 0.3333 1 calc R U P . 2

loop_
_atom_site_aniso_label
_atom_site_aniso_U_11
_atom_site_aniso_U_22
_atom_site_aniso_U_33
_atom_site_aniso_U_23
_atom_site_aniso_U_13
_atom_site_aniso_U_12
Cu1 0.0220(3) 0.0220(3) 0.0220(3) 0.0016(2) 0.0016(2) 0.0016(2)
Cl1 0.0941(16) 0.0941(16) 0.0941(16) -0.0253(13) -0.0253(13) -0.0253(13)
C1 0.039(3) 0.037(3) 0.037(3) -0.014(2) 0.015(2) -0.015(2)
N1 0.031(2) 0.024(2) 0.026(2) -0.0057(16) 0.0086(16) -0.0032(16)
C2 0.036(3) 0.038(3) 0.035(3) -0.019(2) 0.015(2) -0.012(2)
O2 0.312(18) 0.062(5) 0.215(14) -0.031(7) 0.070(13) -0.049(8)
N2 0.028(2) 0.030(2) 0.033(2) -0.0126(18) 0.0123(18) -0.0105(17)
C5 0.032(3) 0.027(2) 0.029(2) -0.0046(18) 0.010(2) -0.004(2)
C4 0.034(3) 0.035(3) 0.030(3) -0.009(2) 0.014(2) -0.014(2)
C3 0.037(3) 0.032(2) 0.033(3) -0.014(2) 0.015(2) -0.013(2)
O1 0.125(7) 0.125(7) 0.125(7) -0.047(5) -0.047(5) -0.047(5)
C9 0.117(8) 0.048(4) 0.043(4) 0.011(3) 0.002(5) -0.017(5)
C8 0.072(5) 0.037(3) 0.034(3) -0.008(2) 0.018(3) -0.023(3)
C7 0.068(4) 0.036(3) 0.038(3) -0.008(3) 0.018(3) -0.023(3)
C6 0.054(4) 0.024(2) 0.036(3) -0.006(2) 0.017(3) -0.006(2)
C10 0.083(6) 0.043(4) 0.049(4) 0.007(3) 0.004(4) 0.011(4)
C11 0.100(7) 0.043(4) 0.058(5) -0.012(3) 0.025(5) -0.032(4)
C12 0.061(5) 0.069(5) 0.058(5) -0.014(4) 0.002(4) -0.028(4)
C13 0.081(5) 0.030(3) 0.049(4) -0.013(3) 0.030(4) -0.012(3)
O3 0.094(5) 0.082(5) 0.091(5) -0.004(4) 0.000(4) 0.034(4)

loop_
_atom_type_symbol
_atom_type_description
_atom_type_scat_dispersion_real
_atom_type_scat_dispersion_imag
_atom_type_scat_source
C C 0.0033 0.0016 'International Tables Vol C Tables 4.2.6.8 and 6.1.1.4'
H H 0.0000 0.0000 'International Tables Vol C Tables 4.2.6.8 and 6.1.1.4'
Cl Cl 0.1484 0.1585 'International Tables Vol C Tables 4.2.6.8 and 6.1.1.4'
Cu Cu 0.3201 1.2651 'International Tables Vol C Tables 4.2.6.8 and 6.1.1.4'
N N 0.0061 0.0033 'International Tables Vol C Tables 4.2.6.8 and 6.1.1.4'
O O 0.0106 0.0060 'International Tables Vol C Tables 4.2.6.8 and 6.1.1.4'

loop_
_geom_angle_atom_site_label_1
_geom_angle_atom_site_label_2
_geom_angle_atom_site_label_3
_geom_angle
_geom_angle_site_symmetry_1
_geom_angle_site_symmetry_3
_geom_angle_publ_flag
N1 Cu1 N1 119.69(2) . 9 ?
N1 Cu1 N1 119.69(2) . 5 ?
N1 Cu1 N1 119.69(2) 9 5 ?
O1 Cl1 O2 116.3(8) . . ?
O1 Cl1 O2 116.3(8) . 9 ?
O2 Cl1 O2 101.9(10) . 9 ?
O1 Cl1 O2 116.3(8) . 5 ?
O2 Cl1 O2 101.9(10) . 5 ?
O2 Cl1 O2 101.9(10) 9 5 ?
C2 C1 C2 120.1(5) 12_565 . ?
C5 N1 N2 104.2(4) . . ?
C5 N1 Cu1 131.7(3) . . ?
N2 N1 Cu1 124.2(3) . . ?
C1 C2 C1 119.9(5) 6_456 . ?
C1 C2 C3 118.7(5) 6_456 . ?
C1 C2 C3 121.4(5) . . ?
C3 N2 N1 112.2(4) . . ?
N1 C5 C4 112.1(5) . . ?
N1 C5 C6 138.6(5) . . ?
C4 C5 C6 109.1(5) . . ?
C3 C4 C5 105.5(5) . . ?
C3 C4 C8 147.9(5) . . ?
C5 C4 C8 105.8(5) . . ?
N2 C3 C4 106.0(4) . . ?
N2 C3 C2 122.2(5) . . ?
C4 C3 C2 131.8(5) . . ?
C8 C9 C10 103.7(6) . . ?
C4 C8 C9 105.3(6) . . ?
C4 C8 C7 100.2(5) . . ?
C9 C8 C7 100.9(6) . . ?
C12 C7 C11 108.6(7) . . ?
C12 C7 C6 114.7(6) . . ?
C11 C7 C6 112.4(7) . . ?
C12 C7 C8 112.8(7) . . ?
C11 C7 C8 113.8(6) . . ?
C6 C7 C8 94.0(5) . . ?
C13 C6 C5 118.0(5) . . ?
C13 C6 C10 115.2(6) . . ?
C5 C6 C10 103.2(5) . . ?
C13 C6 C7 118.0(6) . . ?
C5 C6 C7 98.7(5) . . ?
C10 C6 C7 100.8(6) . . ?
C6 C10 C9 104.5(7) . . ?
C20A C21A C16A 120.0 . . ?
C19A C20A C21A 120.0 . . ?
C18A C19A C20A 120.0 . . ?
C17A C18A C19A 120.0 . . ?
C16A C17A C18A 120.0 . . ?
C17A C16A C21A 120.0 . . ?
C17A C16A C15A 121.6(11) . . ?
C21A C16A C15A 118.4(11) . . ?
C14A C15A O3 119.7(13) . . ?
C14A C15A C16A 111.5(12) . . ?
O3 C15A C16A 105.3(11) . . ?
C20B C21B C16B 120.0 . . ?
C19B C20B C21B 120.0 . . ?
C20B C19B C18B 120.0 . . ?
C20B C19B C19B 123.7(8) . 7_564 ?
C18B C19B C19B 105.8(8) . 7_564 ?
C20B C19B C19B 119.8(11) . 10_655 ?
C18B C19B C19B 113.0(3) . 10_655 ?
C19B C19B C19B 60.0 7_564 10_655 ?
C19B C18B C17B 120.0 . . ?
C16B C17B C18B 120.0 . . ?
C17B C16B C21B 120.0 . . ?
C17B C16B C15B 122.9(14) . . ?
C21B C16B C15B 116.2(14) . . ?
O3 C15B C14B 116.5(18) . . ?
O3 C15B C16B 100.3(15) . . ?
C14B C15B C16B 117(2) . . ?

loop_
_geom_bond_atom_site_label_1
_geom_bond_atom_site_label_2
_geom_bond_distance
_geom_bond_site_symmetry_2
_geom_bond_publ_flag
Cu1 N1 1.983(4) . ?
Cu1 N1 1.983(4) 9 ?
Cu1 N1 1.983(4) 5 ?
Cl1 O1 1.213(13) . ?
Cl1 O2 1.379(11) . ?
Cl1 O2 1.379(11) 9 ?
Cl1 O2 1.379(11) 5 ?
C1 C2 1.392(7) 12_565 ?
C1 C2 1.393(7) . ?
N1 C5 1.329(7) . ?
N1 N2 1.377(6) . ?
C2 C3 1.473(7) . ?
N2 C3 1.369(7) . ?
C5 C4 1.406(7) . ?
C5 C6 1.508(7) . ?
C4 C3 1.381(8) . ?
C4 C8 1.504(8) . ?
C9 C8 1.536(14) . ?
C9 C10 1.559(13) . ?
C8 C7 1.580(9) . ?
C7 C12 1.500(13) . ?
C7 C11 1.539(9) . ?
C7 C6 1.576(10) . ?
C6 C13 1.502(8) . ?
C6 C10 1.539(10) . ?
O3 C15B 1.49(2) . ?
O3 C15A 1.510(17) . ?
C14A C15A 1.48(2) . ?
C21A C20A 1.3900 . ?
C21A C16A 1.3900 . ?
C20A C19A 1.3900 . ?
C19A C18A 1.3900 . ?
C18A C17A 1.3900 . ?
C17A C16A 1.3900 . ?
C16A C15A 1.542(19) . ?
C21B C20B 1.3900 . ?
C21B C16B 1.3900 . ?
C20B C19B 1.3900 . ?
C19B C18B 1.3900 . ?
C19B C19B 1.72(3) 7_564 ?
C19B C19B 1.72(4) 10_655 ?
C18B C17B 1.3900 . ?
C17B C16B 1.3900 . ?
C16B C15B 1.57(2) . ?
C15B C14B 1.52(3) . ?
